data_2207488
loop_
_publ_author_name
'K. Palani'
'M. N. Ponnuswamy'
'A. R. Suresh Babu'
'R. Raghunathan'
'M. Nethaji'

_publ_section_title
4'-(4-Chlorobenzoyl)-1'-methyldispiro[indole-3(2<i>H</i>),2'-pyrrolidine-3',3''(2''<i>H</i>)-indole]-2,2''-dione
_journal_coeditor_code CI6683
_journal_issue 12
_journal_name_full 'Acta Crystallographica Section E'
_journal_page_first o4257
_journal_page_last o4259
_journal_paper_doi 10.1107/S160053680503789X
_journal_volume 61
_journal_year 2005
_chemical_formula_iupac 'C26 H20 Cl N3 O3'
_chemical_formula_moiety 'C26 H20 Cl N3 O3'
_chemical_formula_sum 'C26 H20 Cl N3 O3'
_chemical_formula_weight 457.90
_chemical_name_systematic
;
4'-(4-Chlorobenzoyl)-1'-methyl-dispiro[indole-3(2H),2'-pyrrolidine-
3',3''(2''H)-indole]-2,2''-dione
;
_space_group_IT_number 2
_symmetry_cell_setting triclinic
_symmetry_space_group_name_Hall '-P 1'
_symmetry_space_group_name_H-M 'P -1'
_atom_sites_solution_hydrogens geom
_atom_sites_solution_primary direct
_atom_sites_solution_secondary difmap
_audit_creation_method SHELXL-97
_cell_angle_alpha 104.275(9)
_cell_angle_beta 93.998(10)
_cell_angle_gamma 102.305(9)
_cell_formula_units_Z 2
_cell_length_a 9.795(6)
_cell_length_b 10.316(6)
_cell_length_c 11.670(7)
_cell_measurement_reflns_used 6234
_cell_measurement_temperature 293(2)
_cell_measurement_theta_max 27.29
_cell_measurement_theta_min 2.10
_cell_volume 1107.2(11)
_computing_cell_refinement 'SAINT (Bruker, 2001)'
_computing_data_collection 'SMART (Bruker, 2001)'
_computing_data_reduction SAINT
_computing_molecular_graphics 'ZORTEP (Zsolnai, 1997)'
_computing_publication_material 'PLATON (Spek, 2003)'
_computing_structure_refinement 'SHELXL97 (Sheldrick, 1997)'
_computing_structure_solution 'SHELXS97 (Sheldrick, 1997)'
_diffrn_ambient_temperature 293(2)
_diffrn_measured_fraction_theta_full 0.997
_diffrn_measured_fraction_theta_max 0.901
_diffrn_measurement_device_type 'Bruker SMART APEX area-detector'
_diffrn_measurement_method \w
_diffrn_radiation_monochromator graphite
_diffrn_radiation_source 'fine-focus sealed tube'
_diffrn_radiation_type MoK\a
_diffrn_radiation_wavelength 0.71073
_diffrn_reflns_av_R_equivalents 0.0163
_diffrn_reflns_av_sigmaI/netI 0.0183
_diffrn_reflns_limit_h_max 12
_diffrn_reflns_limit_h_min -12
_diffrn_reflns_limit_k_max 13
_diffrn_reflns_limit_k_min -13
_diffrn_reflns_limit_l_max 15
_diffrn_reflns_limit_l_min -14
_diffrn_reflns_number 11608
_diffrn_reflns_theta_full 25.00
_diffrn_reflns_theta_max 27.29
_diffrn_reflns_theta_min 2.10
_diffrn_standards_number 0
_exptl_absorpt_coefficient_mu 0.207
_exptl_absorpt_correction_T_max 0.959
_exptl_absorpt_correction_T_min 0.955
_exptl_absorpt_correction_type multi-scan
_exptl_absorpt_process_details '(SADABS; Sheldrick, 1996)'
_exptl_crystal_colour Colourless
_exptl_crystal_density_diffrn 1.373
_exptl_crystal_density_method 'not measured'
_exptl_crystal_description Block
_exptl_crystal_F_000 476
_exptl_crystal_size_max 0.22
_exptl_crystal_size_mid 0.20
_exptl_crystal_size_min 0.20
_refine_diff_density_max 0.284
_refine_diff_density_min -0.299
_refine_ls_extinction_coef 0.0105(18)
_refine_ls_extinction_expression Fc^*^=kFc[1+0.001xFc^2^\l^3^/sin(2\q)]^-1/4^
_refine_ls_extinction_method SHELXL97
_refine_ls_goodness_of_fit_ref 1.039
_refine_ls_hydrogen_treatment refall
_refine_ls_matrix_type full
_refine_ls_number_parameters 379
_refine_ls_number_reflns 4491
_refine_ls_number_restraints 0
_refine_ls_restrained_S_all 1.039
_refine_ls_R_factor_all 0.0481
_refine_ls_R_factor_gt 0.0397
_refine_ls_shift/su_max 0.001
_refine_ls_shift/su_mean 0.000
_refine_ls_structure_factor_coef Fsqd
_refine_ls_weighting_details 'calc w=1/[\s^2^(Fo^2^)+(0.0518P)^2^+0.2477P] where P=(Fo^2^+2Fc^2^)/3'
_refine_ls_weighting_scheme calc
_refine_ls_wR_factor_gt 0.1018
_refine_ls_wR_factor_ref 0.1079
_reflns_number_gt 3746
_reflns_number_total 4491
_reflns_threshold_expression I>2\s(I)
_cod_data_source_file ci6683.cif
_cod_data_source_block I
_cod_original_cell_volume 1107.2(12)
_cod_database_code 2207488
_cod_database_fobs_code 2207488

loop_
_symmetry_equiv_pos_as_xyz
'x, y, z'
'-x, -y, -z'

loop_
_atom_site_label
_atom_site_fract_x
_atom_site_fract_y
_atom_site_fract_z
_atom_site_U_iso_or_equiv
_atom_site_adp_type
_atom_site_calc_flag
_atom_site_occupancy
_atom_site_type_symbol
H3 0.391(2) 0.3927(19) 0.8816(17) 0.065(5) Uiso d 1 H
H2 0.636(2) 0.019(2) 1.0695(18) 0.072(6) Uiso d 1 H
Cl1 0.03103(6) 0.24821(8) 0.46553(6) 0.0998(2) Uani d 1 Cl
N3 0.46756(14) 0.37456(13) 0.86284(12) 0.0483(3) Uani d 1 N
O2 0.40878(12) 0.14756(12) 0.86139(10) 0.0565(3) Uani d 1 O
C16 0.68904(15) 0.40253(14) 0.81108(12) 0.0406(3) Uani d 1 C
C17 0.58261(15) 0.46926(15) 0.84269(12) 0.0433(3) Uani d 1 C
C8 0.76452(15) 0.30381(15) 1.02912(13) 0.0423(3) Uani d 1 C
N2 0.66605(15) 0.08616(15) 1.04051(13) 0.0551(3) Uani d 1 N
O1 0.62657(14) -0.03960(11) 0.84430(11) 0.0642(3) Uani d 1 O
N1 0.85893(14) 0.20505(13) 0.83758(11) 0.0490(3) Uani d 1 N
C11 0.49094(15) 0.24701(15) 0.84700(12) 0.0426(3) Uani d 1 C
O3 0.70782(14) 0.23271(16) 0.52152(11) 0.0741(4) Uani d 1 O
C20 0.47083(17) 0.20710(15) 0.55448(12) 0.0481(3) Uani d 1 C
C19 0.61905(18) 0.19908(16) 0.58304(13) 0.0514(4) Uani d 1 C
C7 0.82088(16) 0.44351(16) 1.07676(15) 0.0492(4) Uani d 1 C
C10 0.64044(15) 0.25375(14) 0.81173(12) 0.0404(3) Uani d 1 C
C15 0.81347(17) 0.47508(17) 0.78572(15) 0.0512(4) Uani d 1 C
C3 0.66632(16) 0.06898(15) 0.92135(14) 0.0478(3) Uani d 1 C
C18 0.65428(18) 0.15023(16) 0.69213(13) 0.0481(4) Uani d 1 C
C9 0.71919(16) 0.22292(16) 1.10575(13) 0.0482(3) Uani d 1 C
C2 0.73605(15) 0.21217(14) 0.90215(12) 0.0416(3) Uani d 1 C
C25 0.3562(2) 0.12365(18) 0.58535(14) 0.0576(4) Uani d 1 C
C12 0.5985(2) 0.60811(17) 0.85248(15) 0.0566(4) Uani d 1 C
C6 0.82829(18) 0.4998(2) 1.19976(16) 0.0594(4) Uani d 1 C
C21 0.4466(2) 0.30173(19) 0.49361(15) 0.0583(4) Uani d 1 C
C4 0.72862(19) 0.2777(2) 1.22824(15) 0.0619(4) Uani d 1 C
C22 0.3127(2) 0.3159(2) 0.46736(17) 0.0649(5) Uani d 1 C
C24 0.2208(2) 0.1353(2) 0.55710(16) 0.0655(5) Uani d 1 C
C14 0.8318(2) 0.61476(18) 0.79736(16) 0.0597(4) Uani d 1 C
C23 0.20077(19) 0.2316(2) 0.49921(15) 0.0633(4) Uani d 1 C
C5 0.7836(2) 0.4173(2) 1.27360(16) 0.0664(5) Uani d 1 C
C26 0.8054(2) 0.1334(2) 0.71131(15) 0.0605(5) Uani d 1 C
C13 0.7258(2) 0.67970(18) 0.83050(16) 0.0624(5) Uani d 1 C
C1 0.9658(2) 0.1488(2) 0.8887(2) 0.0647(5) Uani d 1 C
H18 0.5871(18) 0.0637(18) 0.6842(14) 0.051(4) Uiso d 1 H
H7 0.8562(17) 0.5013(17) 1.0269(15) 0.052(4) Uiso d 1 H
H15 0.886(2) 0.4296(18) 0.7639(16) 0.061(5) Uiso d 1 H
H26A 0.803(2) 0.030(2) 0.6935(17) 0.074(6) Uiso d 1 H
H1C 0.996(2) 0.199(2) 0.974(2) 0.090(7) Uiso d 1 H
H26B 0.865(2) 0.1748(19) 0.6611(18) 0.069(5) Uiso d 1 H
H1B 0.933(2) 0.051(2) 0.8828(19) 0.079(6) Uiso d 1 H
H21 0.528(2) 0.360(2) 0.4716(18) 0.076(6) Uiso d 1 H
H25 0.3706(19) 0.0558(19) 0.6282(17) 0.064(5) Uiso d 1 H
H24 0.141(2) 0.077(2) 0.5779(18) 0.076(6) Uiso d 1 H
H6 0.8676(19) 0.598(2) 1.2335(17) 0.064(5) Uiso d 1 H
H4 0.698(2) 0.2179(19) 1.2785(18) 0.068(5) Uiso d 1 H
H12 0.525(2) 0.6519(19) 0.8710(16) 0.065(5) Uiso d 1 H
H1A 1.050(2) 0.158(2) 0.8435(19) 0.079(6) Uiso d 1 H
H14 0.921(2) 0.6698(19) 0.7817(17) 0.068(5) Uiso d 1 H
H22 0.301(2) 0.383(2) 0.4250(18) 0.077(6) Uiso d 1 H
H13 0.737(2) 0.772(2) 0.8369(18) 0.075(6) Uiso d 1 H
H5 0.792(2) 0.456(2) 1.3556(19) 0.071(6) Uiso d 1 H

loop_
_atom_site_aniso_label
_atom_site_aniso_U_11
_atom_site_aniso_U_22
_atom_site_aniso_U_33
_atom_site_aniso_U_12
_atom_site_aniso_U_13
_atom_site_aniso_U_23
Cl1 0.0582(3) 0.1542(6) 0.0942(4) 0.0262(3) 0.0033(3) 0.0479(4)
N3 0.0477(7) 0.0552(8) 0.0503(7) 0.0249(6) 0.0158(6) 0.0159(6)
O2 0.0558(6) 0.0582(7) 0.0593(7) 0.0095(5) 0.0102(5) 0.0253(5)
C16 0.0495(8) 0.0418(7) 0.0359(7) 0.0191(6) 0.0075(6) 0.0127(6)
C17 0.0524(8) 0.0462(8) 0.0358(7) 0.0213(6) 0.0071(6) 0.0110(6)
C8 0.0410(7) 0.0477(8) 0.0417(7) 0.0171(6) 0.0072(6) 0.0120(6)
N2 0.0655(9) 0.0509(8) 0.0533(8) 0.0098(6) 0.0064(6) 0.0257(7)
O1 0.0898(9) 0.0394(6) 0.0633(7) 0.0195(6) 0.0023(6) 0.0120(5)
N1 0.0544(7) 0.0541(7) 0.0484(7) 0.0288(6) 0.0147(6) 0.0163(6)
C11 0.0481(8) 0.0488(8) 0.0337(7) 0.0153(6) 0.0057(6) 0.0130(6)
O3 0.0730(8) 0.1138(11) 0.0566(7) 0.0413(8) 0.0265(6) 0.0403(7)
C20 0.0625(9) 0.0485(8) 0.0318(7) 0.0145(7) 0.0052(6) 0.0071(6)
C19 0.0674(10) 0.0529(9) 0.0375(8) 0.0236(7) 0.0127(7) 0.0091(7)
C7 0.0460(8) 0.0500(8) 0.0512(9) 0.0143(7) 0.0059(7) 0.0102(7)
C10 0.0495(8) 0.0403(7) 0.0369(7) 0.0182(6) 0.0097(6) 0.0127(6)
C15 0.0528(9) 0.0546(9) 0.0554(9) 0.0197(7) 0.0128(7) 0.0243(7)
C3 0.0548(9) 0.0431(8) 0.0508(9) 0.0187(7) 0.0049(7) 0.0169(7)
C18 0.0643(9) 0.0461(8) 0.0388(8) 0.0247(7) 0.0107(7) 0.0092(6)
C9 0.0458(8) 0.0575(9) 0.0453(8) 0.0157(7) 0.0066(6) 0.0181(7)
C2 0.0489(8) 0.0399(7) 0.0414(7) 0.0179(6) 0.0084(6) 0.0136(6)
C25 0.0718(11) 0.0534(9) 0.0413(8) 0.0061(8) -0.0011(7) 0.0110(7)
C12 0.0753(11) 0.0504(9) 0.0531(9) 0.0343(8) 0.0109(8) 0.0135(7)
C6 0.0506(9) 0.0609(10) 0.0575(10) 0.0154(8) 0.0025(7) -0.0018(8)
C21 0.0610(10) 0.0685(11) 0.0517(9) 0.0165(8) 0.0109(8) 0.0257(8)
C4 0.0600(10) 0.0851(13) 0.0452(9) 0.0180(9) 0.0113(7) 0.0241(9)
C22 0.0660(11) 0.0797(12) 0.0589(11) 0.0240(9) 0.0080(8) 0.0311(10)
C24 0.0635(11) 0.0737(12) 0.0481(9) -0.0034(9) 0.0006(8) 0.0148(9)
C14 0.0658(11) 0.0546(9) 0.0628(10) 0.0096(8) 0.0064(8) 0.0280(8)
C23 0.0575(10) 0.0836(12) 0.0447(9) 0.0154(9) 0.0016(7) 0.0125(8)
C5 0.0618(10) 0.0879(14) 0.0417(9) 0.0192(9) 0.0068(8) 0.0021(9)
C26 0.0759(12) 0.0718(11) 0.0476(9) 0.0443(10) 0.0183(8) 0.0154(8)
C13 0.0868(13) 0.0417(9) 0.0626(11) 0.0181(8) 0.0059(9) 0.0195(8)
C1 0.0622(11) 0.0753(13) 0.0688(12) 0.0381(10) 0.0111(9) 0.0225(10)

loop_
_atom_type_symbol
_atom_type_description
_atom_type_scat_dispersion_real
_atom_type_scat_dispersion_imag
_atom_type_scat_source
C C 0.0033 0.0016 'International Tables Vol C Tables 4.2.6.8 and 6.1.1.4'
H H 0.0000 0.0000 'International Tables Vol C Tables 4.2.6.8 and 6.1.1.4'
N N 0.0061 0.0033 'International Tables Vol C Tables 4.2.6.8 and 6.1.1.4'
O O 0.0106 0.0060 'International Tables Vol C Tables 4.2.6.8 and 6.1.1.4'
Cl Cl 0.1484 0.1585 'International Tables Vol C Tables 4.2.6.8 and 6.1.1.4'

loop_
_geom_angle_atom_site_label_1
_geom_angle_atom_site_label_2
_geom_angle_atom_site_label_3
_geom_angle
_geom_angle_publ_flag
C11 N3 C17 112.62(13) ?
C11 N3 H3 122.5(13) ?
C17 N3 H3 124.9(13) ?
C15 C16 C17 119.62(14) yes
C15 C16 C10 131.53(13) ?
C17 C16 C10 108.85(13) ?
C12 C17 C16 121.93(15) yes
C12 C17 N3 129.09(14) ?
C16 C17 N3 108.96(13) ?
C7 C8 C9 118.93(15) yes
C7 C8 C2 132.50(14) ?
C9 C8 C2 108.55(13) ?
C3 N2 C9 112.40(13) ?
C3 N2 H2 122.0(14) ?
C9 N2 H2 125.6(14) ?
C1 N1 C2 115.58(14) yes
C1 N1 C26 113.85(14) yes
C2 N1 C26 107.34(13) yes
O2 C11 N3 125.38(14) ?
O2 C11 C10 127.24(13) ?
N3 C11 C10 107.36(12) ?
C25 C20 C21 118.69(16) ?
C25 C20 C19 122.90(15) ?
C21 C20 C19 118.41(15) ?
O3 C19 C20 120.26(15) ?
O3 C19 C18 121.95(16) ?
C20 C19 C18 117.79(13) ?
C8 C7 C6 118.95(16) ?
C8 C7 H7 120.9(10) ?
C6 C7 H7 120.1(10) ?
C16 C10 C11 102.20(11) ?
C16 C10 C2 112.97(12) ?
C11 C10 C2 111.61(11) ?
C16 C10 C18 113.06(12) ?
C11 C10 C18 116.86(12) ?
C2 C10 C18 100.62(11) ?
C16 C15 C14 119.02(15) ?
C16 C15 H15 119.7(11) ?
C14 C15 H15 121.3(11) ?
O1 C3 N2 126.03(14) ?
O1 C3 C2 126.36(14) ?
N2 C3 C2 107.50(13) ?
C19 C18 C26 115.33(14) ?
C19 C18 C10 112.52(12) ?
C26 C18 C10 103.37(13) ?
C19 C18 H18 106.9(10) ?
C26 C18 H18 110.4(10) ?
C10 C18 H18 108.2(10) ?
C4 C9 N2 127.64(15) ?
C4 C9 C8 122.44(16) yes
N2 C9 C8 109.92(14) ?
N1 C2 C8 116.50(13) ?
N1 C2 C10 99.76(11) ?
C8 C2 C10 116.31(11) ?
N1 C2 C3 111.39(11) ?
C8 C2 C3 101.54(12) ?
C10 C2 C3 111.79(12) ?
C24 C25 C20 120.69(17) ?
C24 C25 H25 119.1(11) ?
C20 C25 H25 120.2(11) ?
C17 C12 C13 117.42(15) ?
C17 C12 H12 121.5(12) ?
C13 C12 H12 121.0(11) ?
C5 C6 C7 120.90(17) ?
C5 C6 H6 119.9(11) ?
C7 C6 H6 119.2(11) ?
C22 C21 C20 120.98(17) ?
C22 C21 H21 120.7(12) ?
C20 C21 H21 118.3(12) ?
C5 C4 C9 117.66(17) ?
C5 C4 H4 122.4(12) ?
C9 C4 H4 119.9(12) ?
C21 C22 C23 119.04(18) ?
C21 C22 H22 118.1(13) ?
C23 C22 H22 122.8(12) ?
C23 C24 C25 119.15(18) ?
C23 C24 H24 119.7(12) ?
C25 C24 H24 121.1(12) ?
C13 C14 C15 120.51(17) ?
C13 C14 H14 118.7(11) ?
C15 C14 H14 120.8(11) ?
C24 C23 C22 121.42(18) ?
C24 C23 Cl1 119.25(15) ?
C22 C23 Cl1 119.33(15) ?
C4 C5 C6 121.11(17) ?
C4 C5 H5 119.1(12) ?
C6 C5 H5 119.8(12) ?
N1 C26 C18 106.04(12) ?
N1 C26 H26A 111.1(11) ?
C18 C26 H26A 109.0(11) ?
N1 C26 H26B 109.1(12) ?
C18 C26 H26B 111.9(12) ?
H26A C26 H26B 109.6(16) ?
C14 C13 C12 121.43(16) ?
C14 C13 H13 120.5(13) ?
C12 C13 H13 118.1(13) ?
N1 C1 H1C 110.5(13) ?
N1 C1 H1B 112.9(13) ?
H1C C1 H1B 108.6(18) ?
N1 C1 H1A 109.3(12) ?
H1C C1 H1A 109.1(18) ?
H1B C1 H1A 106.2(17) ?

loop_
_geom_bond_atom_site_label_1
_geom_bond_atom_site_label_2
_geom_bond_distance
_geom_bond_publ_flag
Cl1 C23 1.735(2) yes
N3 C11 1.354(2) yes
N3 C17 1.400(2) y
N3 H3 0.84(2) ?
O2 C11 1.2166(18) yes
C16 C15 1.380(2) ?
C16 C17 1.390(2) ?
C16 C10 1.509(2) ?
C17 C12 1.382(2) ?
C8 C7 1.383(2) ?
C8 C9 1.400(2) ?
C8 C2 1.519(2) ?
N2 C3 1.358(2) yes
N2 C9 1.394(2) y
N2 H2 0.85(2) ?
O1 C3 1.218(2) yes
N1 C1 1.460(2) yes
N1 C2 1.469(2) yes
N1 C26 1.477(2) yes
C11 C10 1.541(2) ?
O3 C19 1.214(2) y
C20 C25 1.389(2) ?
C20 C21 1.390(2) ?
C20 C19 1.491(2) ?
C19 C18 1.524(2) ?
C7 C6 1.400(3) ?
C7 H7 0.961(17) ?
C10 C2 1.559(2) ?
C10 C18 1.568(2) ?
C15 C14 1.384(3) ?
C15 H15 0.947(19) ?
C3 C2 1.566(2) ?
C18 C26 1.534(2) ?
C18 H18 0.969(17) ?
C9 C4 1.390(2) ?
C25 C24 1.381(3) ?
C25 H25 0.982(19) ?
C12 C13 1.382(3) ?
C12 H12 0.939(19) ?
C6 C5 1.384(3) ?
C6 H6 0.970(19) ?
C21 C22 1.372(3) ?
C21 H21 0.98(2) ?
C4 C5 1.377(3) ?
C4 H4 0.97(2) ?
C22 C23 1.381(3) ?
C22 H22 0.96(2) ?
C24 C23 1.370(3) ?
C24 H24 0.96(2) ?
C14 C13 1.379(3) ?
C14 H14 0.99(2) ?
C5 H5 0.93(2) ?
C26 H26A 1.03(2) ?
C26 H26B 0.97(2) ?
C13 H13 0.92(2) ?
C1 H1C 0.99(2) ?
C1 H1B 0.97(2) ?
C1 H1A 1.01(2) ?

loop_
_geom_hbond_atom_site_label_D
_geom_hbond_atom_site_label_H
_geom_hbond_atom_site_label_A
_geom_hbond_site_symmetry_A
_geom_hbond_distance_DH
_geom_hbond_distance_HA
_geom_hbond_distance_DA
_geom_hbond_angle_DHA
_geom_hbond_publ_flag
C18 H18 O1 . 0.97(2) 2.42(2) 2.936(3) 113.0(10) yes
C26 H26B O3 . 0.97(2) 2.43(2) 2.848(3) 106.0(10) yes
N2 H2 O2 2_657 0.85(2) 2.05(2) 2.896(3) 172(2) yes
C13 H13 O1 1_565 0.92(2) 2.40(2) 3.217(3) 148(2) yes
C7 H7 Cg1 . 0.96(2) 2.90(2) 3.572(3) 128.0(10) yes
C12 H12 Cg2 2_665 0.94(2) 2.90(2) 3.730(3) 149(2) yes

loop_
_geom_torsion_atom_site_label_1
_geom_torsion_atom_site_label_2
_geom_torsion_atom_site_label_3
_geom_torsion_atom_site_label_4
_geom_torsion
C15 C16 C17 C12 -1.6(2)
C10 C16 C17 C12 178.41(13)
C15 C16 C17 N3 179.46(13)
C10 C16 C17 N3 -0.55(16)
C11 N3 C17 C12 -178.57(15)
C11 N3 C17 C16 0.29(17)
C17 N3 C11 O2 178.43(13)
C17 N3 C11 C10 0.09(16)
C25 C20 C19 O3 153.18(16)
C21 C20 C19 O3 -26.4(2)
C25 C20 C19 C18 -27.9(2)
C21 C20 C19 C18 152.53(15)
C9 C8 C7 C6 -1.2(2)
C2 C8 C7 C6 177.27(15)
C15 C16 C10 C11 -179.44(15)
C17 C16 C10 C11 0.57(14)
C15 C16 C10 C2 60.5(2)
C17 C16 C10 C2 -119.48(13)
C15 C16 C10 C18 -53.0(2)
C17 C16 C10 C18 127.06(13)
O2 C11 C10 C16 -178.69(14)
N3 C11 C10 C16 -0.40(14)
O2 C11 C10 C2 -57.69(19)
N3 C11 C10 C2 120.60(13)
O2 C11 C10 C18 57.33(19)
N3 C11 C10 C18 -124.38(13)
C17 C16 C15 C14 2.7(2)
C10 C16 C15 C14 -177.24(15)
C9 N2 C3 O1 179.52(15)
C9 N2 C3 C2 3.18(17)
O3 C19 C18 C26 -5.7(2)
C20 C19 C18 C26 175.44(14)
O3 C19 C18 C10 112.59(17)
C20 C19 C18 C10 -66.31(18)
C16 C10 C18 C19 -37.51(18)
C11 C10 C18 C19 80.73(17)
C2 C10 C18 C19 -158.27(13)
C16 C10 C18 C26 87.55(15)
C11 C10 C18 C26 -154.20(13)
C2 C10 C18 C26 -33.20(15)
C3 N2 C9 C4 177.09(16)
C3 N2 C9 C8 -2.80(18)
C7 C8 C9 C4 0.0(2)
C2 C8 C9 C4 -178.79(14)
C7 C8 C9 N2 179.91(13)
C2 C8 C9 N2 1.10(16)
C1 N1 C2 C8 62.32(19)
C26 N1 C2 C8 -169.42(13)
C1 N1 C2 C10 -171.65(14)
C26 N1 C2 C10 -43.39(14)
C1 N1 C2 C3 -53.49(19)
C26 N1 C2 C3 74.76(15)
C7 C8 C2 N1 60.9(2)
C9 C8 C2 N1 -120.49(13)
C7 C8 C2 C10 -56.3(2)
C9 C8 C2 C10 122.27(14)
C7 C8 C2 C3 -177.89(15)
C9 C8 C2 C3 0.69(14)
C16 C10 C2 N1 -74.52(13)
C11 C10 C2 N1 170.98(11)
C18 C10 C2 N1 46.31(13)
C16 C10 C2 C8 51.65(16)
C11 C10 C2 C8 -62.86(16)
C18 C10 C2 C8 172.47(12)
C16 C10 C2 C3 167.62(11)
C11 C10 C2 C3 53.12(15)
C18 C10 C2 C3 -71.55(14)
O1 C3 C2 N1 -53.9(2)
N2 C3 C2 N1 122.40(14)
O1 C3 C2 C8 -178.62(15)
N2 C3 C2 C8 -2.29(15)
O1 C3 C2 C10 56.7(2)
N2 C3 C2 C10 -126.96(13)
C21 C20 C25 C24 -0.6(2)
C19 C20 C25 C24 179.84(15)
C16 C17 C12 C13 -0.5(2)
N3 C17 C12 C13 178.19(15)
C8 C7 C6 C5 1.7(2)
C25 C20 C21 C22 1.9(3)
C19 C20 C21 C22 -178.47(16)
N2 C9 C4 C5 -179.15(16)
C8 C9 C4 C5 0.7(3)
C20 C21 C22 C23 -1.9(3)
C20 C25 C24 C23 -0.8(3)
C16 C15 C14 C13 -1.8(3)
C25 C24 C23 C22 0.8(3)
C25 C24 C23 Cl1 -179.07(14)
C21 C22 C23 C24 0.5(3)
C21 C22 C23 Cl1 -179.61(15)
C9 C4 C5 C6 -0.3(3)
C7 C6 C5 C4 -0.9(3)
C1 N1 C26 C18 151.80(15)
C2 N1 C26 C18 22.55(17)
C19 C18 C26 N1 131.25(15)
C10 C18 C26 N1 8.02(17)
C15 C14 C13 C12 -0.3(3)
C17 C12 C13 C14 1.5(3)
